data_7221899
loop_
_publ_author_name
'Fern\'andez, Bel\'en'
'Seco, Jos\'e Manuel'
'Cepeda, Javier'
'Calahorro, Antonio J.'
'Rodr\'iguez-Di\'eguez, Antonio'

_publ_section_title
;
 Tuning the porosity through interpenetration of
 azobenzene-4,4&#x2032;-dicarboxylate-based metal--organic frameworks
;
_journal_issue 40
_journal_name_full CrystEngComm
_journal_page_first 7636
_journal_paper_doi 10.1039/C5CE01521A
_journal_volume 17
_journal_year 2015
_chemical_compound_source 'synthesis as described'
_chemical_formula_moiety 'C60 H36 N14.50 O12 Zn3'
_chemical_formula_structural 'C60 H36 N14.50 O12 Zn3'
_chemical_formula_sum 'C60 H36 N14.5 O12 Zn3'
_chemical_formula_weight 1348.14
_chemical_name_systematic
Poly{[tris(mu4-4,4'-azobenzenedicarboxylate-kO:kO':kO'':kO''')bis(mu-3,6-bis(4-pyridyl)-1,2,4,5-tetrazine)trizinc(II)]}
_space_group_IT_number 2
_symmetry_cell_setting triclinic
_symmetry_Int_Tables_number 2
_symmetry_space_group_name_Hall '-P 1'
_symmetry_space_group_name_H-M 'P -1'
_atom_sites_solution_hydrogens geom
_atom_sites_solution_primary direct
_atom_sites_solution_secondary difmap
_audit_creation_method SHELXL97
_audit_update_record
;
2015-07-28 deposited with the CCDC.
2015-08-24 downloaded from the CCDC.
;
_cell_angle_alpha 83.348(7)
_cell_angle_beta 73.542(7)
_cell_angle_gamma 65.791(7)
_cell_formula_units_Z 2
_cell_length_a 16.945(5)
_cell_length_b 16.958(5)
_cell_length_c 17.880(5)
_cell_measurement_reflns_used 7052
_cell_measurement_temperature 100(2)
_cell_measurement_theta_max 18.89
_cell_measurement_theta_min 2.36
_cell_volume 4494(2)
_computing_cell_refinement
;
CrysAlisPro, Agilent Technologies,
Version 1.171.35.15 (release 03-08-2011 CrysAlis171 .NET)
(compiled Aug  3 2011,13:03:54)
;
_computing_data_collection
;
CrysAlisPro, Agilent Technologies,
Version 1.171.35.15 (release 03-08-2011 CrysAlis171 .NET)
(compiled Aug  3 2011,13:03:54)
;
_computing_data_reduction
;
CrysAlisPro, Agilent Technologies,
Version 1.171.35.15 (release 03-08-2011 CrysAlis171 .NET)
(compiled Aug  3 2011,13:03:54)
;
_computing_molecular_graphics 'Ortep-3 (Farrugia, 1997)'
_computing_publication_material 'WinGX (Farrugia, 1999)'
_computing_structure_refinement 'SHELXL-97 (Sheldrick, 1997)'
_computing_structure_solution 'Sir92 (Altomare et al., 1993)'
_diffrn_ambient_temperature 100(2)
_diffrn_measured_fraction_theta_full 0.989
_diffrn_measured_fraction_theta_max 0.989
_diffrn_measurement_device_type Xcalibur
_diffrn_measurement_method \w
_diffrn_radiation_monochromator graphite
_diffrn_radiation_source 'fine-focus sealed tube'
_diffrn_radiation_type MoK\a
_diffrn_radiation_wavelength 0.71073
_diffrn_reflns_av_R_equivalents 0.1364
_diffrn_reflns_av_unetI/netI 0.1494
_diffrn_reflns_limit_h_max 15
_diffrn_reflns_limit_h_min -14
_diffrn_reflns_limit_k_max 15
_diffrn_reflns_limit_k_min -15
_diffrn_reflns_limit_l_max 16
_diffrn_reflns_limit_l_min 0
_diffrn_reflns_number 7052
_diffrn_reflns_theta_full 18.89
_diffrn_reflns_theta_max 18.89
_diffrn_reflns_theta_min 2.36
_diffrn_standards_decay_% 0
_diffrn_standards_interval_count 0
_diffrn_standards_interval_time 0
_diffrn_standards_number 0
_exptl_absorpt_coefficient_mu 0.844
_exptl_absorpt_correction_T_max 0.941
_exptl_absorpt_correction_T_min 0.859
_exptl_absorpt_correction_type numerical
_exptl_absorpt_process_details
;
CrysAlisPro, Agilent Technologies,
Version 1.171.35.15 (release 03-08-2011 CrysAlis171 .NET)
(compiled Aug  3 2011,13:03:54)
Analytical numeric absorption correction using a multifaceted crystal
model based on expressions derived by R.C. Clark & J.S. Reid.
(Clark, R. C. & Reid, J. S. (1995). Acta Cryst. A51, 887-897)
;
_exptl_crystal_colour colourless
_exptl_crystal_density_diffrn 0.996
_exptl_crystal_density_method none
_exptl_crystal_description prismatic
_exptl_crystal_F_000 1367
_exptl_crystal_preparation Luminescent
_exptl_crystal_recrystallization_method 'Re-crystallisation from solvent: Dimethylformamide'
_exptl_crystal_size_max 0.18
_exptl_crystal_size_mid 0.11
_exptl_crystal_size_min 0.05
_platon_squeeze_details
;
;
_refine_diff_density_max 0.929
_refine_diff_density_min -0.638
_refine_diff_density_rms 0.111
_refine_ls_extinction_method none
_refine_ls_goodness_of_fit_ref 0.888
_refine_ls_hydrogen_treatment constr
_refine_ls_matrix_type full
_refine_ls_number_parameters 787
_refine_ls_number_reflns 7052
_refine_ls_number_restraints 0
_refine_ls_restrained_S_all 0.870
_refine_ls_R_factor_all 0.1470
_refine_ls_R_factor_gt 0.0916
_refine_ls_shift/su_max 0.000
_refine_ls_shift/su_mean 0.000
_refine_ls_structure_factor_coef Fsqd
_refine_ls_weighting_details 'calc w=1/[\s^2^(Fo^2^)+(0.1548P)^2^+0.0000P] where P=(Fo^2^+2Fc^2^)/3'
_refine_ls_weighting_scheme calc
_refine_ls_wR_factor_gt 0.2381
_refine_ls_wR_factor_ref 0.2653
_reflns_number_gt 3076
_reflns_number_total 7052
_reflns_threshold_expression >2sigma(I)
_cod_data_source_file c5ce01521a1.cif
_cod_data_source_block Compound5
_cod_depositor_comments 'Adding full bibliography for 7221895--7221899.cif.'
_cod_original_formula_sum 'C60 H36 N14.50 O12 Zn3'
_cod_database_code 7221899

loop_
_symmetry_equiv_pos_as_xyz
'x, y, z'
'-x, -y, -z'

loop_
_atom_site_label
_atom_site_type_symbol
_atom_site_fract_x
_atom_site_fract_y
_atom_site_fract_z
_atom_site_U_iso_or_equiv
_atom_site_adp_type
_atom_site_occupancy
_atom_site_symmetry_multiplicity
_atom_site_calc_flag
_atom_site_refinement_flags
Zn1 Zn 0.12165(11) 0.22831(12) 0.42561(8) 0.0392(6) Uani 1 1 d .
Zn2 Zn 0.16250(11) 0.23127(12) 0.25406(8) 0.0398(7) Uani 1 1 d .
Zn3 Zn 0.47907(11) -0.00031(12) 0.08542(9) 0.0333(6) Uani 1 1 d .
O1A O -0.0060(6) 0.2518(6) 0.4343(5) 0.047(3) Uani 1 1 d .
O2A O 0.0345(6) 0.2433(6) 0.3037(5) 0.040(3) Uani 1 1 d .
C1A C -0.0233(10) 0.2501(9) 0.3655(8) 0.042(4) Uani 1 1 d .
C2A C -0.1087(9) 0.2505(9) 0.3674(8) 0.042(4) Uani 1 1 d .
C3A C -0.1783(9) 0.2675(8) 0.4319(8) 0.039(4) Uani 1 1 d .
H3A H -0.1713 0.2802 0.4782 0.047 Uiso 1 1 calc R
C4A C -0.2579(10) 0.2666(9) 0.4317(9) 0.053(5) Uani 1 1 d .
H4A H -0.3050 0.2789 0.4766 0.063 Uiso 1 1 calc R
C5A C -0.2665(10) 0.2467(11) 0.3617(9) 0.057(5) Uani 1 1 d D
C6A C -0.1986(10) 0.2258(10) 0.2961(9) 0.048(5) Uani 1 1 d .
H6A H -0.2047 0.2100 0.2506 0.057 Uiso 1 1 calc R
C7A C -0.1216(9) 0.2287(8) 0.2996(7) 0.033(4) Uani 1 1 d .
H7A H -0.0744 0.2156 0.2548 0.040 Uiso 1 1 calc R
N8A N -0.3561(8) 0.2425(10) 0.3725(6) 0.069(5) Uani 1 1 d D
N9A N 0.6410(7) 0.2182(7) 0.3105(7) 0.042(3) Uani 1 1 d D
C10A C 0.5533(8) 0.2148(8) 0.3156(8) 0.032(4) Uani 1 1 d D
C11A C 0.4862(8) 0.2278(9) 0.3838(8) 0.044(4) Uani 1 1 d .
H11A H 0.4939 0.2365 0.4312 0.053 Uiso 1 1 calc R
C12A C 0.4090(9) 0.2273(8) 0.3784(8) 0.035(4) Uani 1 1 d .
H12A H 0.3622 0.2369 0.4234 0.041 Uiso 1 1 calc R
C13A C 0.3956(8) 0.2132(8) 0.3096(7) 0.029(4) Uani 1 1 d .
C14A C 0.4628(8) 0.2001(8) 0.2434(7) 0.026(4) Uani 1 1 d .
H14A H 0.4540 0.1915 0.1965 0.031 Uiso 1 1 calc R
C15A C 0.5421(9) 0.1994(8) 0.2444(8) 0.038(4) Uani 1 1 d .
H15A H 0.5886 0.1891 0.1991 0.046 Uiso 1 1 calc R
C16A C 0.3097(9) 0.2092(8) 0.3089(8) 0.031(4) Uani 1 1 d .
O3A O 0.2520(5) 0.2091(5) 0.3748(5) 0.027(2) Uani 1 1 d .
O4A O 0.2902(6) 0.2148(6) 0.2437(5) 0.039(3) Uani 1 1 d .
O1B O 0.1537(6) 0.1032(5) 0.4029(4) 0.035(3) Uani 1 1 d .
O2B O 0.1966(5) 0.1024(5) 0.2703(4) 0.024(2) Uani 1 1 d .
C1B C 0.1753(9) 0.0684(9) 0.3376(9) 0.039(4) Uani 1 1 d .
C2B C 0.1769(7) -0.0185(5) 0.3374(6) 0.029(4) Uani 1 1 d G
C3B C 0.1284(6) -0.0479(8) 0.4022(5) 0.072(6) Uani 1 1 d G
H3B H 0.0957 -0.0128 0.4459 0.087 Uiso 1 1 calc R
C4B C 0.1287(7) -0.1300(8) 0.4018(6) 0.105(8) Uani 1 1 d G
H4B H 0.0962 -0.1497 0.4452 0.126 Uiso 1 1 calc R
C5B C 0.1775(8) -0.1825(6) 0.3365(8) 0.079(6) Uani 1 1 d GD
C6B C 0.2260(7) -0.1531(6) 0.2716(6) 0.063(5) Uani 1 1 d G
H6B H 0.2586 -0.1883 0.2279 0.075 Uiso 1 1 calc R
C7B C 0.2257(6) -0.0711(7) 0.2721(5) 0.068(5) Uani 1 1 d G
H7B H 0.2582 -0.0514 0.2287 0.081 Uiso 1 1 calc R
N8B N 0.1583(12) -0.2673(10) 0.3632(11) 0.131(7) Uani 1 1 d D
N9B N 0.1826(12) 0.7012(10) 0.3060(11) 0.120(6) Uani 1 1 d D
C10B C 0.1558(8) 0.6227(6) 0.3378(8) 0.084(6) Uani 1 1 d GD
C11B C 0.1250(8) 0.5892(7) 0.4094(6) 0.121(8) Uani 1 1 d G
H11B H 0.1124 0.6181 0.4552 0.145 Uiso 1 1 calc R
C12B C 0.1130(7) 0.5124(7) 0.4125(5) 0.071(5) Uani 1 1 d G
H12B H 0.0924 0.4900 0.4605 0.085 Uiso 1 1 calc R
C13B C 0.1318(6) 0.4692(5) 0.3441(6) 0.043(4) Uani 1 1 d G
C14B C 0.1626(6) 0.5028(7) 0.2725(5) 0.049(4) Uani 1 1 d G
H14B H 0.1752 0.4739 0.2266 0.059 Uiso 1 1 calc R
C15B C 0.1746(7) 0.5795(7) 0.2693(6) 0.098(7) Uani 1 1 d G
H15B H 0.1953 0.6020 0.2214 0.117 Uiso 1 1 calc R
C16B C 0.1131(10) 0.3869(10) 0.3482(11) 0.047(4) Uani 1 1 d .
O3B O 0.0949(6) 0.3550(6) 0.4141(5) 0.048(3) Uani 1 1 d .
O4B O 0.1274(6) 0.3570(6) 0.2791(5) 0.050(3) Uani 1 1 d .
N1C N 0.1348(7) 0.2118(6) 0.5375(6) 0.030(3) Uani 1 1 d .
C2C C 0.0626(8) 0.2282(8) 0.5938(7) 0.022(3) Uani 1 1 d .
H2C H 0.0086 0.2397 0.5826 0.027 Uiso 1 1 calc R
C3C C 0.0651(9) 0.2289(9) 0.6716(8) 0.043(4) Uani 1 1 d .
H3C H 0.0120 0.2448 0.7111 0.051 Uiso 1 1 calc R
C4C C 0.1402(9) 0.2079(9) 0.6890(8) 0.034(4) Uani 1 1 d .
C5C C 0.2184(9) 0.1863(9) 0.6262(8) 0.049(5) Uani 1 1 d .
H5C H 0.2742 0.1687 0.6360 0.058 Uiso 1 1 calc R
C6C C 0.2122(9) 0.1913(8) 0.5510(7) 0.027(4) Uani 1 1 d .
H6C H 0.2633 0.1800 0.5098 0.032 Uiso 1 1 calc R
C7C C 0.1495(10) 0.2039(9) 0.7695(8) 0.046(4) Uani 1 1 d .
N8C N 0.0737(9) 0.2119(9) 0.8260(8) 0.072(4) Uani 1 1 d .
N9C N 0.0810(9) 0.2177(8) -0.1014(8) 0.069(4) Uani 1 1 d .
C10C C 0.1518(10) 0.2213(9) -0.0907(8) 0.041(4) Uani 1 1 d .
N11C N 0.2265(9) 0.2114(9) -0.1457(8) 0.074(4) Uani 1 1 d .
N12C N 0.2229(9) 0.1998(8) 0.7801(7) 0.066(4) Uani 1 1 d .
C13C C 0.1569(9) 0.2342(8) -0.0112(7) 0.030(4) Uani 1 1 d .
C14C C 0.0765(10) 0.2573(9) 0.0470(8) 0.048(4) Uani 1 1 d .
H14C H 0.0225 0.2697 0.0355 0.058 Uiso 1 1 calc R
C15C C 0.0806(9) 0.2612(8) 0.1251(7) 0.034(4) Uani 1 1 d .
H15C H 0.0282 0.2782 0.1653 0.041 Uiso 1 1 calc R
N16C N 0.1577(7) 0.2408(6) 0.1405(6) 0.027(3) Uani 1 1 d .
C17C C 0.2258(8) 0.2227(7) 0.0853(6) 0.013(3) Uani 1 1 d .
H17C H 0.2789 0.2120 0.0978 0.015 Uiso 1 1 calc R
C18C C 0.2321(8) 0.2164(8) 0.0089(7) 0.026(4) Uani 1 1 d .
H18C H 0.2871 0.2003 -0.0281 0.032 Uiso 1 1 calc R
O1D O 0.3524(5) 0.0135(5) 0.0951(5) 0.031(2) Uani 1 1 d .
O2D O 0.3922(6) 0.0119(6) -0.0337(5) 0.041(3) Uani 1 1 d .
C1D C 0.3357(9) 0.0123(8) 0.0323(8) 0.031(4) Uani 1 1 d .
C2D C 0.2502(8) 0.0128(8) 0.0296(7) 0.020(3) Uani 1 1 d .
C3D C 0.1779(8) 0.0352(8) 0.0966(7) 0.029(4) Uani 1 1 d .
H3D H 0.1844 0.0495 0.1425 0.035 Uiso 1 1 calc R
C4D C 0.0996(9) 0.0358(8) 0.0938(7) 0.032(4) Uani 1 1 d .
H4D H 0.0514 0.0508 0.1379 0.039 Uiso 1 1 calc R
C5D C 0.0899(9) 0.0140(9) 0.0247(8) 0.044(4) Uani 1 1 d D
C6D C 0.1564(9) -0.0091(10) -0.0430(7) 0.046(5) Uani 1 1 d .
H6D H 0.1484 -0.0236 -0.0881 0.055 Uiso 1 1 calc R
C7D C 0.2383(9) -0.0091(8) -0.0385(8) 0.038(4) Uani 1 1 d .
H7D H 0.2865 -0.0242 -0.0827 0.045 Uiso 1 1 calc R
N8D N 0.0008(8) 0.0138(8) 0.0298(6) 0.053(4) Uani 1 1 d D
O1E O 0.4458(5) 0.1279(5) 0.0674(4) 0.029(2) Uani 1 1 d .
O2E O 0.4877(5) 0.1254(6) -0.0652(4) 0.036(3) Uani 1 1 d .
C1E C 0.4645(9) 0.1615(9) 0.0013(9) 0.031(4) Uani 1 1 d .
C2E C 0.4584(10) 0.2523(10) 0.0018(9) 0.046(4) Uani 1 1 d .
C3E C 0.5153(13) 0.2724(13) -0.0617(11) 0.103(7) Uani 1 1 d .
H3E H 0.5479 0.2349 -0.1039 0.123 Uiso 1 1 calc R
C4E C 0.5226(13) 0.3612(13) -0.0597(12) 0.099(7) Uani 1 1 d .
H4E H 0.5552 0.3805 -0.1033 0.119 Uiso 1 1 calc R
C5E C 0.4793(15) 0.4122(13) 0.0092(13) 0.112(7) Uani 1 1 d D
C6E C 0.4194(14) 0.3810(14) 0.0654(12) 0.111(7) Uani 1 1 d .
H6E H 0.3781 0.4186 0.1054 0.133 Uiso 1 1 calc R
C7E C 0.4172(9) 0.3011(10) 0.0657(8) 0.047(4) Uani 1 1 d .
H7E H 0.3869 0.2811 0.1104 0.056 Uiso 1 1 calc R
N8E N 0.4733(11) 0.5021(12) 0.0214(10) 0.015(5) Uani 0.50 1 d PD
N1F N 0.4847(7) -0.0071(6) 0.1980(6) 0.028(3) Uani 1 1 d .
C2F C 0.4169(9) 0.0089(8) 0.2547(7) 0.026(4) Uani 1 1 d .
H2F H 0.3632 0.0206 0.2429 0.031 Uiso 1 1 calc R
C3F C 0.4127(9) 0.0111(8) 0.3320(7) 0.032(4) Uani 1 1 d .
H3F H 0.3595 0.0228 0.3708 0.038 Uiso 1 1 calc R
C4F C 0.4912(8) -0.0050(8) 0.3482(6) 0.025(4) Uani 1 1 d .
C5F C 0.5694(9) -0.0274(8) 0.2893(7) 0.035(4) Uani 1 1 d .
H5F H 0.6247 -0.0426 0.2996 0.042 Uiso 1 1 calc R
C6F C 0.5619(8) -0.0263(8) 0.2144(7) 0.022(4) Uani 1 1 d .
H6F H 0.6135 -0.0396 0.1735 0.027 Uiso 1 1 calc R
C7F C 0.4982(8) -0.0029(8) 0.4309(7) 0.021(4) Uani 1 1 d .
N8F N 0.4220(7) 0.0076(7) 0.4855(6) 0.039(3) Uani 1 1 d .
N9F N 0.5732(7) -0.0089(7) 0.4396(6) 0.033(3) Uani 1 1 d .

loop_
_atom_site_aniso_label
_atom_site_aniso_U_11
_atom_site_aniso_U_22
_atom_site_aniso_U_33
_atom_site_aniso_U_23
_atom_site_aniso_U_13
_atom_site_aniso_U_12
Zn1 0.0548(14) 0.0689(16) 0.0074(10) -0.0070(9) -0.0040(9) -0.0387(11)
Zn2 0.0501(13) 0.0667(15) 0.0128(10) -0.0073(9) -0.0021(9) -0.0353(11)
Zn3 0.0361(12) 0.0641(14) 0.0094(9) -0.0058(8) -0.0015(8) -0.0306(10)
O1A 0.047(3) 0.047(3) 0.046(3) -0.0005(10) -0.0125(12) -0.0186(14)
O2A 0.040(3) 0.040(3) 0.039(3) 0.0003(10) -0.0097(12) -0.0164(14)
C1A 0.041(4) 0.042(4) 0.042(4) -0.0003(10) -0.0112(15) -0.0165(19)
C2A 0.042(4) 0.042(4) 0.042(4) -0.0003(10) -0.0110(15) -0.0169(19)
C3A 0.039(4) 0.039(4) 0.039(4) -0.0003(10) -0.0105(14) -0.0154(18)
C4A 0.052(5) 0.053(5) 0.053(5) -0.0001(10) -0.0137(15) -0.021(2)
C5A 0.054(13) 0.094(15) 0.044(12) 0.005(10) -0.023(10) -0.046(11)
C6A 0.041(12) 0.080(14) 0.034(10) 0.003(9) -0.001(9) -0.041(10)
C7A 0.033(4) 0.034(4) 0.033(4) -0.0001(10) -0.0089(14) -0.0131(18)
N8A 0.052(10) 0.170(15) 0.011(7) -0.011(8) -0.007(6) -0.068(10)
N9A 0.042(3) 0.042(3) 0.042(3) -0.0006(10) -0.0110(13) -0.0169(16)
C10A 0.032(4) 0.032(4) 0.032(4) 0.0000(10) -0.0084(14) -0.0125(17)
C11A 0.013(9) 0.076(13) 0.033(10) -0.037(9) 0.013(7) -0.009(8)
C12A 0.035(4) 0.035(4) 0.034(4) -0.0002(10) -0.0092(14) -0.0138(18)
C13A 0.029(4) 0.030(4) 0.029(4) -0.0001(10) -0.0080(14) -0.0117(17)
C14A 0.026(4) 0.027(4) 0.026(4) -0.0004(10) -0.0072(14) -0.0107(17)
C15A 0.038(4) 0.038(4) 0.038(4) -0.0002(10) -0.0096(14) -0.0155(18)
C16A 0.031(4) 0.031(4) 0.031(4) -0.0002(10) -0.0086(14) -0.0121(17)
O3A 0.027(2) 0.027(2) 0.027(2) -0.0002(10) -0.0066(12) -0.0114(13)
O4A 0.040(3) 0.040(3) 0.039(3) -0.0005(10) -0.0112(12) -0.0156(14)
O1B 0.061(7) 0.025(6) 0.017(6) -0.003(5) -0.004(5) -0.019(5)
O2B 0.025(2) 0.025(2) 0.024(2) -0.0005(10) -0.0063(11) -0.0097(13)
C1B 0.039(4) 0.039(4) 0.039(4) 0.0002(10) -0.0102(15) -0.0158(19)
C2B 0.030(4) 0.029(4) 0.029(4) -0.0001(10) -0.0082(14) -0.0116(17)
C3B 0.130(17) 0.069(15) 0.053(12) 0.048(11) -0.050(12) -0.069(13)
C4B 0.095(17) 0.20(3) 0.085(16) 0.073(17) -0.070(14) -0.113(19)
C5B 0.079(6) 0.079(6) 0.080(6) -0.0001(10) -0.0210(18) -0.032(3)
C6B 0.063(5) 0.063(5) 0.063(5) -0.0005(10) -0.0167(16) -0.025(2)
C7B 0.087(14) 0.072(14) 0.074(13) 0.018(11) -0.014(11) -0.070(12)
N8B 0.131(7) 0.131(7) 0.131(7) -0.0003(10) -0.034(2) -0.052(3)
N9B 0.119(6) 0.120(6) 0.120(6) -0.0001(10) -0.0313(19) -0.047(3)
C10B 0.084(6) 0.084(6) 0.084(6) 0.0005(10) -0.0215(18) -0.034(2)
C11B 0.121(8) 0.121(8) 0.121(8) -0.0001(10) -0.032(2) -0.048(3)
C12B 0.072(5) 0.071(5) 0.071(5) 0.0000(10) -0.0184(17) -0.029(2)
C13B 0.043(4) 0.043(4) 0.043(4) -0.0002(10) -0.0114(15) -0.0169(19)
C14B 0.049(4) 0.048(4) 0.049(4) -0.0002(10) -0.0127(15) -0.0197(19)
C15B 0.098(7) 0.098(7) 0.098(7) 0.0003(10) -0.025(2) -0.039(3)
C16B 0.047(5) 0.047(5) 0.047(5) 0.0000(10) -0.0123(15) -0.019(2)
O3B 0.070(8) 0.047(8) 0.027(6) -0.012(5) -0.008(5) -0.022(6)
O4B 0.068(8) 0.026(7) 0.048(7) 0.014(5) -0.010(6) -0.019(6)
N1C 0.030(3) 0.030(3) 0.029(3) -0.0004(10) -0.0083(13) -0.0118(15)
C2C 0.022(4) 0.023(4) 0.022(4) -0.0002(10) -0.0059(13) -0.0088(17)
C3C 0.043(4) 0.043(4) 0.043(4) -0.0003(10) -0.0113(15) -0.0168(19)
C4C 0.034(4) 0.035(4) 0.034(4) 0.0001(10) -0.0091(14) -0.0136(18)
C5C 0.035(11) 0.084(14) 0.032(10) -0.014(9) -0.019(8) -0.018(9)
C6C 0.027(4) 0.027(4) 0.027(4) 0.0000(10) -0.0069(14) -0.0106(17)
C7C 0.045(4) 0.046(4) 0.046(4) 0.0002(10) -0.0117(15) -0.0183(19)
N8C 0.072(4) 0.073(4) 0.072(4) -0.0005(10) -0.0194(15) -0.0285(19)
N9C 0.069(4) 0.069(4) 0.068(4) -0.0006(10) -0.0182(15) -0.0270(19)
C10C 0.041(4) 0.042(4) 0.041(4) 0.0000(10) -0.0109(15) -0.0163(19)
N11C 0.074(4) 0.075(4) 0.073(4) 0.0000(10) -0.0198(15) -0.0290(19)
N12C 0.066(4) 0.067(4) 0.066(4) -0.0006(10) -0.0178(14) -0.0263(18)
C13C 0.030(4) 0.030(4) 0.030(4) -0.0002(10) -0.0079(14) -0.0120(17)
C14C 0.048(4) 0.048(4) 0.048(4) -0.0002(10) -0.0128(15) -0.019(2)
C15C 0.034(4) 0.035(4) 0.034(4) -0.0001(10) -0.0091(14) -0.0133(18)
N16C 0.028(3) 0.028(3) 0.027(3) -0.0009(10) -0.0073(12) -0.0112(15)
C17C 0.012(3) 0.013(3) 0.013(3) -0.0001(10) -0.0031(13) -0.0053(16)
C18C 0.026(4) 0.027(4) 0.026(4) -0.0002(10) -0.0070(14) -0.0104(17)
O1D 0.031(3) 0.031(3) 0.030(3) -0.0002(10) -0.0084(12) -0.0123(13)
O2D 0.041(3) 0.041(3) 0.041(3) 0.0002(10) -0.0101(12) -0.0172(14)
C1D 0.030(4) 0.031(4) 0.030(4) -0.0001(10) -0.0081(14) -0.0120(17)
C2D 0.020(3) 0.020(3) 0.020(3) -0.0004(10) -0.0054(13) -0.0080(16)
C3D 0.029(4) 0.029(4) 0.029(4) -0.0001(10) -0.0078(14) -0.0115(17)
C4D 0.032(4) 0.032(4) 0.032(4) -0.0001(10) -0.0079(14) -0.0130(18)
C5D 0.044(4) 0.044(4) 0.044(4) -0.0002(10) -0.0116(15) -0.0176(19)
C6D 0.036(11) 0.097(14) 0.015(9) 0.003(9) -0.003(8) -0.040(10)
C7D 0.038(4) 0.038(4) 0.037(4) 0.0000(10) -0.0098(14) -0.0150(18)
N8D 0.053(4) 0.053(4) 0.053(4) -0.0004(10) -0.0141(14) -0.0211(18)
O1E 0.035(6) 0.043(7) 0.009(5) -0.012(5) 0.006(4) -0.020(5)
O2E 0.042(6) 0.057(8) 0.014(5) -0.014(5) -0.004(5) -0.022(5)
C1E 0.032(4) 0.032(4) 0.032(4) -0.0003(10) -0.0084(14) -0.0127(18)
C2E 0.047(4) 0.047(4) 0.047(4) -0.0003(10) -0.0120(15) -0.0187(19)
C3E 0.103(7) 0.102(7) 0.103(7) -0.0002(10) -0.027(2) -0.041(3)
C4E 0.100(7) 0.099(7) 0.100(7) 0.0003(10) -0.026(2) -0.040(3)
C5E 0.112(7) 0.113(7) 0.112(7) 0.0000(10) -0.029(2) -0.044(3)
C6E 0.111(7) 0.111(7) 0.111(7) -0.0001(10) -0.029(2) -0.044(3)
C7E 0.047(4) 0.047(4) 0.047(4) -0.0002(10) -0.0123(15) -0.019(2)
N8E 0.015(5) 0.015(5) 0.015(5) 0.0001(10) -0.0039(18) -0.006(2)
N1F 0.028(3) 0.029(3) 0.028(3) -0.0004(10) -0.0079(13) -0.0113(15)
C2F 0.026(4) 0.026(4) 0.026(4) -0.0003(10) -0.0067(14) -0.0105(17)
C3F 0.032(4) 0.032(4) 0.032(4) -0.0003(10) -0.0085(14) -0.0129(18)
C4F 0.026(10) 0.028(10) 0.008(8) -0.008(7) -0.009(7) 0.007(7)
C5F 0.035(4) 0.036(4) 0.035(4) -0.0003(10) -0.0094(14) -0.0140(18)
C6F 0.022(4) 0.023(4) 0.022(4) -0.0001(10) -0.0058(14) -0.0089(17)
C7F 0.020(4) 0.021(4) 0.021(4) 0.0003(10) -0.0048(14) -0.0083(17)
N8F 0.039(3) 0.039(3) 0.038(3) -0.0001(10) -0.0103(13) -0.0149(16)
N9F 0.034(3) 0.034(3) 0.033(3) -0.0005(10) -0.0096(13) -0.0129(15)

loop_
_atom_type_symbol
_atom_type_description
_atom_type_scat_dispersion_real
_atom_type_scat_dispersion_imag
_atom_type_scat_source
C C 0.0033 0.0016 'International Tables Vol C Tables 4.2.6.8 and 6.1.1.4'
H H 0.0000 0.0000 'International Tables Vol C Tables 4.2.6.8 and 6.1.1.4'
N N 0.0061 0.0033 'International Tables Vol C Tables 4.2.6.8 and 6.1.1.4'
O O 0.0106 0.0060 'International Tables Vol C Tables 4.2.6.8 and 6.1.1.4'
Zn Zn 0.2839 1.4301 'International Tables Vol C Tables 4.2.6.8 and 6.1.1.4'

loop_
_geom_angle_atom_site_label_1
_geom_angle_atom_site_label_2
_geom_angle_atom_site_label_3
_geom_angle
_geom_angle_site_symmetry_1
_geom_angle_site_symmetry_3
O1A Zn1 O3B 90.5(4) . .
O1A Zn1 O1B 88.5(4) . .
O3B Zn1 O1B 163.1(3) . .
O1A Zn1 O3A 158.9(3) . .
O3B Zn1 O3A 86.3(4) . .
O1B Zn1 O3A 88.5(3) . .
O1A Zn1 N1C 106.0(4) . .
O3B Zn1 N1C 98.8(4) . .
O1B Zn1 N1C 97.6(4) . .
O3A Zn1 N1C 95.1(4) . .
O1A Zn1 Zn2 91.2(3) . .
O3B Zn1 Zn2 84.0(3) . .
O1B Zn1 Zn2 79.1(2) . .
O3A Zn1 Zn2 67.8(2) . .
N1C Zn1 Zn2 162.5(3) . .
O4A Zn2 O2B 90.2(3) . .
O4A Zn2 O2A 160.2(3) . .
O2B Zn2 O2A 85.8(3) . .
O4A Zn2 O4B 86.6(4) . .
O2B Zn2 O4B 159.3(3) . .
O2A Zn2 O4B 90.3(4) . .
O4A Zn2 N16C 102.2(4) . .
O2B Zn2 N16C 99.7(4) . .
O2A Zn2 N16C 97.6(4) . .
O4B Zn2 N16C 100.9(4) . .
O4A Zn2 Zn1 91.9(2) . .
O2B Zn2 Zn1 81.6(2) . .
O2A Zn2 Zn1 68.3(2) . .
O4B Zn2 Zn1 78.1(3) . .
N16C Zn2 Zn1 165.8(3) . .
O2E Zn3 O1D 85.1(3) 2_655 .
O2E Zn3 O1E 160.6(3) 2_655 .
O1D Zn3 O1E 91.4(3) . .
O2E Zn3 N1F 100.1(4) 2_655 .
O1D Zn3 N1F 103.3(4) . .
O1E Zn3 N1F 99.2(4) . .
O2E Zn3 O2D 91.4(3) 2_655 2_655
O1D Zn3 O2D 159.0(3) . 2_655
O1E Zn3 O2D 85.1(3) . 2_655
N1F Zn3 O2D 97.7(4) . 2_655
O2E Zn3 Zn3 79.7(2) 2_655 2_655
O1D Zn3 Zn3 91.7(2) . 2_655
O1E Zn3 Zn3 81.4(2) . 2_655
N1F Zn3 Zn3 165.0(3) . 2_655
O2D Zn3 Zn3 67.3(2) 2_655 2_655
C1A O1A Zn1 113.9(8) . .
C1A O2A Zn2 145.3(9) . .
O2A C1A O1A 120.7(12) . .
O2A C1A C2A 121.5(12) . .
O1A C1A C2A 117.7(12) . .
C3A C2A C7A 116.5(13) . .
C3A C2A C1A 124.2(13) . .
C7A C2A C1A 119.2(13) . .
C4A C3A C2A 122.6(14) . .
C3A C4A C5A 117.6(14) . .
C6A C5A C4A 122.7(13) . .
C6A C5A N8A 126.0(12) . .
C4A C5A N8A 111.0(13) . .
C7A C6A C5A 116.9(13) . .
C6A C7A C2A 123.6(13) . .
N9A N8A C5A 109.3(10) 1_455 .
N8A N9A C10A 112.7(10) 1_655 .
C11A C10A C15A 121.5(11) . .
C11A C10A N9A 123.6(11) . .
C15A C10A N9A 114.9(11) . .
C12A C11A C10A 116.6(12) . .
C11A C12A C13A 123.3(13) . .
C14A C13A C12A 119.0(12) . .
C14A C13A C16A 120.8(11) . .
C12A C13A C16A 120.2(12) . .
C15A C14A C13A 121.1(12) . .
C14A C15A C10A 118.5(12) . .
O4A C16A O3A 121.1(11) . .
O4A C16A C13A 119.3(12) . .
O3A C16A C13A 119.2(11) . .
C16A O3A Zn1 144.5(8) . .
C16A O4A Zn2 114.3(8) . .
C1B O1B Zn1 128.0(9) . .
C1B O2B Zn2 123.0(8) . .
O1B C1B O2B 125.9(13) . .
O1B C1B C2B 117.4(12) . .
O2B C1B C2B 116.7(12) . .
C3B C2B C7B 120.0 . .
C3B C2B C1B 119.8(10) . .
C7B C2B C1B 120.2(10) . .
C2B C3B C4B 120.0 . .
C5B C4B C3B 120.0 . .
C4B C5B C6B 120.0 . .
C4B C5B N8B 101.8(12) . .
C6B C5B N8B 138.2(12) . .
C5B C6B C7B 120.0 . .
C6B C7B C2B 120.0 . .
N9B N8B C5B 98.7(14) 1_545 .
N8B N9B C10B 94.6(14) 1_565 .
C11B C10B C15B 120.0 . .
C11B C10B N9B 138.2(11) . .
C15B C10B N9B 101.8(11) . .
C10B C11B C12B 120.0 . .
C13B C12B C11B 120.0 . .
C14B C13B C12B 120.0 . .
C14B C13B C16B 120.5(10) . .
C12B C13B C16B 119.4(10) . .
C15B C14B C13B 120.0 . .
C14B C15B C10B 120.0 . .
O3B C16B O4B 129.9(14) . .
O3B C16B C13B 117.1(13) . .
O4B C16B C13B 112.7(13) . .
C16B O3B Zn1 120.3(9) . .
C16B O4B Zn2 125.2(9) . .
C2C N1C C6C 121.4(11) . .
C2C N1C Zn1 117.6(8) . .
C6C N1C Zn1 120.8(9) . .
N1C C2C C3C 120.6(12) . .
C4C C3C C2C 120.8(13) . .
C3C C4C C5C 116.9(13) . .
C3C C4C C7C 124.5(14) . .
C5C C4C C7C 118.6(12) . .
C6C C5C C4C 120.3(12) . .
N1C C6C C5C 119.8(12) . .
N12C C7C N8C 126.2(14) . .
N12C C7C C4C 119.5(14) . .
N8C C7C C4C 114.1(13) . .
N9C N8C C7C 112.9(13) 1_556 .
C10C N9C N8C 121.4(13) . 1_554
N9C C10C N11C 125.3(14) . .
N9C C10C C13C 121.2(13) . .
N11C C10C C13C 113.5(13) . .
C10C N11C N12C 114.3(13) . 1_554
C7C N12C N11C 119.5(13) . 1_556
C18C C13C C14C 118.7(12) . .
C18C C13C C10C 125.0(12) . .
C14C C13C C10C 115.8(12) . .
C13C C14C C15C 117.3(12) . .
N16C C15C C14C 120.4(12) . .
C17C N16C C15C 118.2(11) . .
C17C N16C Zn2 122.6(8) . .
C15C N16C Zn2 119.0(9) . .
N16C C17C C18C 127.8(12) . .
C13C C18C C17C 117.5(12) . .
C1D O1D Zn3 114.5(8) . .
C1D O2D Zn3 144.2(8) . 2_655
O1D C1D O2D 121.8(12) . .
O1D C1D C2D 121.3(12) . .
O2D C1D C2D 116.9(11) . .
C7D C2D C3D 118.8(11) . .
C7D C2D C1D 121.6(11) . .
C3D C2D C1D 119.6(11) . .
C4D C3D C2D 119.4(12) . .
C3D C4D C5D 120.3(12) . .
C6D C5D C4D 124.4(12) . .
C6D C5D N8D 120.3(12) . .
C4D C5D N8D 115.2(12) . .
C5D C6D C7D 114.2(12) . .
C2D C7D C6D 122.9(12) . .
N8D N8D C5D 112.1(14) 2 .
C1E O1E Zn3 124.1(8) . .
C1E O2E Zn3 127.1(9) . 2_655
O1E C1E O2E 126.2(13) . .
O1E C1E C2E 116.1(13) . .
O2E C1E C2E 117.7(13) . .
C7E C2E C3E 122.6(16) . .
C7E C2E C1E 121.7(15) . .
C3E C2E C1E 114.1(15) . .
C2E C3E C4E 116.9(17) . .
C5E C4E C3E 119.6(18) . .
C4E C5E C6E 112.7(18) . .
C4E C5E N8E 127.7(19) . .
C6E C5E N8E 118.0(19) . .
C4E C5E N8E 98.3(16) . 2_665
C6E C5E N8E 148.9(19) . 2_665
N8E C5E N8E 31.3(11) . 2_665
C7E C6E C5E 126(2) . .
C2E C7E C6E 119.8(16) . .
N8E N8E C5E 95(2) 2_665 .
N8E N8E C5E 53.3(16) 2_665 2_665
C5E N8E C5E 148.7(11) . 2_665
C2F N1F C6F 116.6(11) . .
C2F N1F Zn3 123.1(9) . .
C6F N1F Zn3 120.3(9) . .
N1F C2F C3F 127.6(13) . .
C4F C3F C2F 115.5(12) . .
C3F C4F C5F 120.2(11) . .
C3F C4F C7F 122.4(11) . .
C5F C4F C7F 117.4(11) . .
C6F C5F C4F 116.8(12) . .
N1F C6F C5F 123.1(12) . .
N9F C7F N8F 128.7(11) . .
N9F C7F C4F 117.7(11) . .
N8F C7F C4F 113.6(11) . .
C7F N8F N9F 114.7(10) . 2_656
C7F N9F N8F 116.6(10) . 2_656

loop_
_geom_bond_atom_site_label_1
_geom_bond_atom_site_label_2
_geom_bond_distance
_geom_bond_site_symmetry_2
Zn1 O1A 1.994(9) .
Zn1 O3B 2.004(9) .
Zn1 O1B 2.023(8) .
Zn1 O3A 2.037(8) .
Zn1 N1C 2.050(10) .
Zn1 Zn2 2.946(2) .
Zn2 O4A 2.020(8) .
Zn2 O2B 2.027(8) .
Zn2 O2A 2.031(9) .
Zn2 O4B 2.032(9) .
Zn2 N16C 2.039(10) .
Zn3 O2E 2.007(9) 2_655
Zn3 O1D 2.020(8) .
Zn3 O1E 2.020(9) .
Zn3 N1F 2.029(10) .
Zn3 O2D 2.049(9) 2_655
Zn3 Zn3 2.934(3) 2_655
O1A C1A 1.350(14) .
O2A C1A 1.231(14) .
C1A C2A 1.435(17) .
C2A C3A 1.354(16) .
C2A C7A 1.405(16) .
C3A C4A 1.356(16) .
C4A C5A 1.395(17) .
C5A C6A 1.350(17) .
C5A N8A 1.504(12) .
C6A C7A 1.345(16) .
N8A N9A 1.246(13) 1_455
N9A N8A 1.246(13) 1_655
N9A C10A 1.488(12) .
C10A C11A 1.379(16) .
C10A C15A 1.407(16) .
C11A C12A 1.342(15) .
C12A C13A 1.376(15) .
C13A C14A 1.356(15) .
C13A C16A 1.489(16) .
C14A C15A 1.345(15) .
C16A O4A 1.282(13) .
C16A O3A 1.301(13) .
O1B C1B 1.260(15) .
O2B C1B 1.295(14) .
C1B C2B 1.462(15) .
C2B C3B 1.3900 .
C2B C7B 1.3900 .
C3B C4B 1.3900 .
C4B C5B 1.3900 .
C5B C6B 1.3900 .
C5B N8B 1.592(12) .
C6B C7B 1.3900 .
N8B N9B 1.10(2) 1_545
N9B N8B 1.10(2) 1_565
N9B C10B 1.573(12) .
C10B C11B 1.3900 .
C10B C15B 1.3900 .
C11B C12B 1.3900 .
C12B C13B 1.3900 .
C13B C14B 1.3900 .
C13B C16B 1.543(16) .
C14B C15B 1.3900 .
C16B O3B 1.249(16) .
C16B O4B 1.310(16) .
N1C C2C 1.294(13) .
N1C C6C 1.298(13) .
C2C C3C 1.406(16) .
C3C C4C 1.292(15) .
C4C C5C 1.417(17) .
C4C C7C 1.483(18) .
C5C C6C 1.367(16) .
C7C N12C 1.284(15) .
C7C N8C 1.357(17) .
N8C N9C 1.357(15) 1_556
N9C C10C 1.293(15) .
N9C N8C 1.357(15) 1_554
C10C N11C 1.325(16) .
C10C C13C 1.495(17) .
N11C N12C 1.384(15) 1_554
N12C N11C 1.384(15) 1_556
C13C C18C 1.329(15) .
C13C C14C 1.394(16) .
C14C C15C 1.428(16) .
C15C N16C 1.308(13) .
N16C C17C 1.240(12) .
C17C C18C 1.352(14) .
O1D C1D 1.236(13) .
O2D C1D 1.291(13) .
O2D Zn3 2.049(9) 2_655
C1D C2D 1.460(15) .
C2D C7D 1.402(15) .
C2D C3D 1.406(15) .
C3D C4D 1.338(15) .
C4D C5D 1.400(16) .
C5D C6D 1.366(17) .
C5D N8D 1.488(12) .
C6D C7D 1.413(16) .
N8D N8D 1.225(18) 2
O1E C1E 1.266(15) .
O2E C1E 1.285(15) .
O2E Zn3 2.007(9) 2_655
C1E C2E 1.502(18) .
C2E C7E 1.330(17) .
C2E C3E 1.38(2) .
C3E C4E 1.57(2) .
C4E C5E 1.42(2) .
C5E C6E 1.44(2) .
C5E N8E 1.524(15) .
C5E N8E 1.89(3) 2_665
C6E C7E 1.37(2) .
N8E N8E 0.99(3) 2_665
N8E C5E 1.89(3) 2_665
N1F C2F 1.252(13) .
N1F C6F 1.324(13) .
C2F C3F 1.368(15) .
C3F C4F 1.352(15) .
C4F C5F 1.378(16) .
C4F C7F 1.523(15) .
C5F C6F 1.377(15) .
C7F N9F 1.286(13) .
C7F N8F 1.337(14) .
N8F N9F 1.367(13) 2_656
N9F N8F 1.367(13) 2_656

loop_
_platon_squeeze_void_nr
_platon_squeeze_void_average_x
_platon_squeeze_void_average_y
_platon_squeeze_void_average_z
_platon_squeeze_void_volume
_platon_squeeze_void_count_electrons
1 -0.222 -0.089 0.222 2103.7 17.1
